data_2216509
loop_
_publ_author_name
'Jun Zhai'
'Handong Yin'
'Feng Li'
'Daqi Wang'

_publ_section_title
;
 1,10-Phenanthrolin-1-ium
 tetrabromido(1,10-phenanthroline-\k^2^<i>N</i>,<i>N</i>')antimonate(III)
 dichloromethane solvate
;
_journal_coeditor_code HB2661
_journal_issue 12
_journal_name_full 'Acta Crystallographica Section E'
_journal_page_first m3131
_journal_page_last m3131
_journal_paper_doi 10.1107/S1600536807060485
_journal_volume 63
_journal_year 2007
_chemical_formula_iupac '(C12 H9 N2) [Sb Br (C12 H8 N2)4] , C H2 Cl2'
_chemical_formula_moiety 'C12 H9 N2 + , C12 H8 Br4 N2 Sb - , C H2 Cl2'
_chemical_formula_sum 'C25 H19 Br4 Cl2 N4 Sb'
_chemical_formula_weight 887.73
_chemical_name_systematic
;
1,10-Phenanthrolin-1-ium
tetrabromido(1,10-phenanthroline-\k^2^N,N')antimonate(III) dichloromethane
solvate
;
_space_group_IT_number 2
_symmetry_cell_setting triclinic
_symmetry_space_group_name_Hall '-P 1'
_symmetry_space_group_name_H-M 'P -1'
_atom_sites_solution_hydrogens geom
_atom_sites_solution_primary direct
_atom_sites_solution_secondary difmap
_audit_creation_method SHELXL97
_cell_angle_alpha 65.296(8)
_cell_angle_beta 84.535(9)
_cell_angle_gamma 88.244(9)
_cell_formula_units_Z 2
_cell_length_a 11.471(8)
_cell_length_b 11.582(9)
_cell_length_c 12.154(9)
_cell_measurement_reflns_used 2399
_cell_measurement_temperature 298(2)
_cell_measurement_theta_max 25.331
_cell_measurement_theta_min 2.452
_cell_volume 1460.2(19)
_computing_cell_refinement 'SAINT (Siemens, 1996)'
_computing_data_collection 'SMART (Siemens, 1996)'
_computing_data_reduction 'Please give details'
_computing_molecular_graphics 'SHELXTL (Sheldrick, 1997b)'
_computing_publication_material 'SHELXTL (Sheldrick, 1997b)'
_computing_structure_refinement 'SHELXL97 (Sheldrick, 1997a)'
_computing_structure_solution 'SHELXS97 (Sheldrick, 1997a)'
_diffrn_ambient_temperature 298(2)
_diffrn_measured_fraction_theta_full 0.981
_diffrn_measured_fraction_theta_max 0.981
_diffrn_measurement_device_type 'Siemens SMART CCD'
_diffrn_measurement_method \w
_diffrn_radiation_monochromator graphite
_diffrn_radiation_source 'fine-focus sealed tube'
_diffrn_radiation_type MoK\a
_diffrn_radiation_wavelength 0.71073
_diffrn_reflns_av_R_equivalents 0.0245
_diffrn_reflns_av_sigmaI/netI 0.0604
_diffrn_reflns_limit_h_max 12
_diffrn_reflns_limit_h_min -13
_diffrn_reflns_limit_k_max 13
_diffrn_reflns_limit_k_min -12
_diffrn_reflns_limit_l_max 14
_diffrn_reflns_limit_l_min -11
_diffrn_reflns_number 7508
_diffrn_reflns_theta_full 25.01
_diffrn_reflns_theta_max 25.01
_diffrn_reflns_theta_min 1.85
_exptl_absorpt_coefficient_mu 6.623
_exptl_absorpt_correction_T_max 0.619
_exptl_absorpt_correction_T_min 0.382
_exptl_absorpt_correction_type multi-scan
_exptl_absorpt_process_details '(SADABS; Sheldrick, 1996)'
_exptl_crystal_colour yellow
_exptl_crystal_density_diffrn 2.019
_exptl_crystal_density_method 'not measured'
_exptl_crystal_description block
_exptl_crystal_F_000 844
_exptl_crystal_size_max 0.18
_exptl_crystal_size_mid 0.14
_exptl_crystal_size_min 0.08
_refine_diff_density_max 1.806
_refine_diff_density_min -1.115
_refine_ls_extinction_method none
_refine_ls_goodness_of_fit_ref 1.011
_refine_ls_hydrogen_treatment constr
_refine_ls_matrix_type full
_refine_ls_number_parameters 319
_refine_ls_number_reflns 5056
_refine_ls_number_restraints 9
_refine_ls_restrained_S_all 1.023
_refine_ls_R_factor_all 0.0760
_refine_ls_R_factor_gt 0.0402
_refine_ls_shift/su_max 0.004
_refine_ls_shift/su_mean 0.000
_refine_ls_structure_factor_coef Fsqd
_refine_ls_weighting_details 'calc w = 1/[\s^2^(Fo^2^)+(0.0567P)^2^] where P=(Fo^2^+2Fc^2^)/3'
_refine_ls_weighting_scheme calc
_refine_ls_wR_factor_gt 0.0982
_refine_ls_wR_factor_ref 0.1124
_reflns_number_gt 3378
_reflns_number_total 5056
_reflns_threshold_expression I>2\s(I)
_cod_data_source_file hb2661.cif
_cod_data_source_block I
_cod_original_cell_volume 1460.1(19)
_cod_database_code 2216509
_cod_database_fobs_code 2216509

loop_
_symmetry_equiv_pos_as_xyz
'x, y, z'
'-x, -y, -z'

loop_
_atom_site_type_symbol
_atom_site_label
_atom_site_fract_x
_atom_site_fract_y
_atom_site_fract_z
_atom_site_U_iso_or_equiv
_atom_site_adp_type
_atom_site_calc_flag
_atom_site_refinement_flags
_atom_site_occupancy
Sb Sb1 0.74351(4) 0.63084(4) 0.10677(4) 0.03882(16) Uani d . 1
Br Br1 0.49189(7) 0.70645(7) 0.05598(7) 0.0551(2) Uani d . 1
Br Br2 0.77617(8) 0.37772(7) 0.14655(8) 0.0652(3) Uani d . 1
Br Br3 0.83075(7) 0.73103(7) -0.13286(7) 0.0577(2) Uani d . 1
Br Br4 0.69659(9) 0.56828(8) 0.35088(8) 0.0731(3) Uani d . 1
Cl Cl1 1.0701(5) 0.3451(6) 0.5116(5) 0.2246(18) Uani d D 1
Cl Cl2 0.9780(4) 0.1461(6) 0.4665(5) 0.2246(18) Uani d D 1
N N1 0.9366(4) 0.6463(5) 0.1393(5) 0.0398(14) Uani d . 1
N N2 0.7796(5) 0.8350(5) 0.1013(5) 0.0457(15) Uani d . 1
N N3 0.4363(5) -0.0210(6) 0.2689(6) 0.0569(17) Uani d . 1
N N4 0.4445(5) 0.2270(6) 0.2372(5) 0.0500(16) Uani d . 1
H H4 0.4677 0.2034 0.1804 0.060 Uiso calc R 1
C C1 1.0167(6) 0.5575(7) 0.1477(7) 0.0488(19) Uani d . 1
H H1 0.9951 0.4868 0.1363 0.059 Uiso calc R 1
C C2 1.1303(7) 0.5663(8) 0.1728(7) 0.061(2) Uani d . 1
H H2 1.1838 0.5025 0.1788 0.073 Uiso calc R 1
C C3 1.1625(7) 0.6716(9) 0.1886(8) 0.065(2) Uani d . 1
H H3 1.2386 0.6791 0.2055 0.078 Uiso calc R 1
C C4 1.0815(6) 0.7671(7) 0.1794(6) 0.0477(19) Uani d . 1
C C5 0.9690(6) 0.7522(6) 0.1522(6) 0.0397(17) Uani d . 1
C C6 0.8850(6) 0.8488(6) 0.1358(6) 0.0405(17) Uani d . 1
C C7 0.9154(7) 0.9599(6) 0.1483(6) 0.052(2) Uani d . 1
C C8 0.8308(9) 1.0549(7) 0.1263(8) 0.069(3) Uani d . 1
H H8 0.8469 1.1290 0.1344 0.083 Uiso calc R 1
C C9 0.7264(9) 1.0383(7) 0.0936(8) 0.072(3) Uani d . 1
H H9 0.6695 1.1006 0.0795 0.087 Uiso calc R 1
C C10 0.7036(7) 0.9268(7) 0.0809(7) 0.059(2) Uani d . 1
H H10 0.6313 0.9174 0.0568 0.071 Uiso calc R 1
C C11 1.1071(8) 0.8766(8) 0.1957(8) 0.067(2) Uani d . 1
H H11 1.1808 0.8848 0.2177 0.080 Uiso calc R 1
C C12 1.0297(8) 0.9689(8) 0.1808(8) 0.071(3) Uani d . 1
H H12 1.0506 1.0401 0.1918 0.085 Uiso calc R 1
C C13 0.4339(8) -0.1411(8) 0.2883(8) 0.069(2) Uani d . 1
H H13 0.4627 -0.1633 0.2256 0.082 Uiso calc R 1
C C14 0.3901(7) -0.2374(8) 0.3986(9) 0.068(2) Uani d . 1
H H14 0.3891 -0.3211 0.4074 0.081 Uiso calc R 1
C C15 0.3489(7) -0.2098(8) 0.4932(8) 0.064(2) Uani d . 1
H H15 0.3213 -0.2738 0.5674 0.076 Uiso calc R 1
C C16 0.3490(7) -0.0823(7) 0.4765(7) 0.053(2) Uani d . 1
C C17 0.3943(6) 0.0078(6) 0.3625(6) 0.0425(17) Uani d . 1
C C18 0.3990(6) 0.1376(7) 0.3458(7) 0.0456(18) Uani d . 1
C C19 0.3614(6) 0.1753(7) 0.4382(7) 0.0499(19) Uani d . 1
C C20 0.3712(7) 0.3039(8) 0.4138(8) 0.062(2) Uani d . 1
H H20 0.3445 0.3316 0.4732 0.075 Uiso calc R 1
C C21 0.4194(7) 0.3887(8) 0.3042(8) 0.060(2) Uani d . 1
H H21 0.4285 0.4734 0.2901 0.072 Uiso calc R 1
C C22 0.4549(7) 0.3494(7) 0.2141(7) 0.055(2) Uani d . 1
H H22 0.4857 0.4076 0.1380 0.066 Uiso calc R 1
C C23 0.3076(7) -0.0432(8) 0.5711(7) 0.060(2) Uani d . 1
H H23 0.2756 -0.1032 0.6457 0.072 Uiso calc R 1
C C24 0.3148(7) 0.0804(8) 0.5525(7) 0.064(2) Uani d . 1
H H24 0.2890 0.1037 0.6151 0.076 Uiso calc R 1
C C25 0.9717(14) 0.3019(13) 0.4409(15) 0.207(7) Uani d DU 1
H H25A 0.9846 0.3534 0.3541 0.248 Uiso calc R 1
H H25B 0.8937 0.3197 0.4679 0.248 Uiso calc R 1

loop_
_atom_site_aniso_label
_atom_site_aniso_U_11
_atom_site_aniso_U_22
_atom_site_aniso_U_33
_atom_site_aniso_U_12
_atom_site_aniso_U_13
_atom_site_aniso_U_23
Sb1 0.0378(3) 0.0331(3) 0.0476(3) 0.0008(2) -0.0008(2) -0.0195(2)
Br1 0.0486(5) 0.0630(5) 0.0542(5) 0.0059(4) -0.0029(4) -0.0257(4)
Br2 0.0822(6) 0.0437(4) 0.0748(6) -0.0054(4) 0.0056(5) -0.0319(4)
Br3 0.0639(5) 0.0546(5) 0.0564(5) -0.0063(4) -0.0001(4) -0.0256(4)
Br4 0.1065(7) 0.0592(5) 0.0570(5) -0.0105(5) 0.0125(5) -0.0310(4)
Cl1 0.173(3) 0.312(5) 0.205(4) -0.014(3) -0.007(3) -0.125(4)
Cl2 0.173(3) 0.312(5) 0.205(4) -0.014(3) -0.007(3) -0.125(4)
N1 0.037(3) 0.042(3) 0.051(4) 0.004(3) -0.005(3) -0.029(3)
N2 0.044(4) 0.032(3) 0.056(4) 0.005(3) 0.009(3) -0.016(3)
N3 0.063(4) 0.057(4) 0.059(4) -0.003(3) 0.004(4) -0.034(3)
N4 0.051(4) 0.054(4) 0.049(4) -0.006(3) 0.005(3) -0.028(3)
C1 0.049(5) 0.052(4) 0.059(5) 0.011(4) -0.013(4) -0.035(4)
C2 0.046(5) 0.071(6) 0.079(6) 0.021(4) -0.015(4) -0.043(5)
C3 0.031(4) 0.091(7) 0.076(6) 0.001(4) -0.004(4) -0.038(5)
C4 0.043(5) 0.059(5) 0.044(4) -0.010(4) -0.002(4) -0.024(4)
C5 0.044(4) 0.037(4) 0.036(4) -0.002(3) 0.004(3) -0.015(3)
C6 0.044(4) 0.038(4) 0.041(4) -0.003(3) 0.009(3) -0.020(3)
C7 0.069(6) 0.036(4) 0.046(5) -0.012(4) 0.017(4) -0.018(3)
C8 0.105(8) 0.034(4) 0.064(6) -0.011(5) 0.029(6) -0.024(4)
C9 0.088(7) 0.033(4) 0.081(7) 0.011(5) 0.018(6) -0.015(4)
C10 0.044(5) 0.040(4) 0.076(6) 0.005(4) 0.010(4) -0.010(4)
C11 0.063(6) 0.071(6) 0.070(6) -0.020(5) -0.011(5) -0.030(5)
C12 0.085(7) 0.056(5) 0.081(7) -0.027(5) 0.008(6) -0.040(5)
C13 0.077(6) 0.068(6) 0.077(6) 0.004(5) -0.005(5) -0.046(5)
C14 0.071(6) 0.051(5) 0.084(7) -0.002(4) -0.002(5) -0.032(5)
C15 0.069(6) 0.052(5) 0.057(5) -0.003(4) -0.010(5) -0.009(4)
C16 0.054(5) 0.055(5) 0.047(5) -0.002(4) 0.000(4) -0.020(4)
C17 0.039(4) 0.044(4) 0.044(4) 0.001(3) -0.001(4) -0.018(4)
C18 0.042(4) 0.049(4) 0.046(5) 0.006(4) -0.004(4) -0.022(4)
C19 0.046(5) 0.059(5) 0.050(5) 0.002(4) -0.001(4) -0.029(4)
C20 0.076(6) 0.066(6) 0.060(6) 0.014(5) -0.010(5) -0.042(5)
C21 0.066(6) 0.051(5) 0.072(6) -0.001(4) -0.010(5) -0.033(5)
C22 0.055(5) 0.047(5) 0.059(5) -0.001(4) -0.007(4) -0.017(4)
C23 0.064(5) 0.058(5) 0.041(5) -0.009(4) 0.009(4) -0.008(4)
C24 0.072(6) 0.075(6) 0.046(5) 0.005(5) 0.007(4) -0.029(5)
C25 0.173(10) 0.174(10) 0.200(10) -0.040(8) -0.051(8) 0.004(8)

loop_
_atom_type_symbol
_atom_type_description
_atom_type_scat_dispersion_real
_atom_type_scat_dispersion_imag
_atom_type_scat_source
C C 0.0033 0.0016 'International Tables Vol C Tables 4.2.6.8 and 6.1.1.4'
H H 0.0000 0.0000 'International Tables Vol C Tables 4.2.6.8 and 6.1.1.4'
N N 0.0061 0.0033 'International Tables Vol C Tables 4.2.6.8 and 6.1.1.4'
Br Br -0.2901 2.4595 'International Tables Vol C Tables 4.2.6.8 and 6.1.1.4'
Sb Sb -0.5866 1.5461 'International Tables Vol C Tables 4.2.6.8 and 6.1.1.4'
Cl Cl 0.1484 0.1585 'International Tables Vol C Tables 4.2.6.8 and 6.1.1.4'

loop_
_geom_angle_atom_site_label_1
_geom_angle_atom_site_label_2
_geom_angle_atom_site_label_3
_geom_angle
_geom_angle_publ_flag
N1 Sb1 N2 70.23(19) n
N1 Sb1 Br3 83.16(14) n
N2 Sb1 Br3 86.42(14) n
N1 Sb1 Br4 85.43(14) n
N2 Sb1 Br4 82.19(14) n
Br3 Sb1 Br4 166.06(3) n
N1 Sb1 Br2 90.30(13) n
N2 Sb1 Br2 160.06(15) n
Br3 Sb1 Br2 95.76(3) n
Br4 Sb1 Br2 92.28(3) n
N1 Sb1 Br1 159.61(13) n
N2 Sb1 Br1 89.39(15) n
Br3 Sb1 Br1 95.34(4) n
Br4 Sb1 Br1 92.57(4) n
Br2 Sb1 Br1 110.07(3) n
C1 N1 C5 118.8(6) ?
C1 N1 Sb1 123.8(4) ?
C5 N1 Sb1 117.3(4) ?
C10 N2 C6 118.6(6) ?
C10 N2 Sb1 126.1(5) ?
C6 N2 Sb1 114.9(4) ?
C13 N3 C17 116.9(7) ?
C22 N4 C18 123.4(6) ?
C22 N4 H4 118.3 ?
C18 N4 H4 118.3 ?
N1 C1 C2 122.7(7) ?
N1 C1 H1 118.7 ?
C2 C1 H1 118.7 ?
C3 C2 C1 118.7(7) ?
C3 C2 H2 120.7 ?
C1 C2 H2 120.7 ?
C2 C3 C4 120.3(7) ?
C2 C3 H3 119.8 ?
C4 C3 H3 119.8 ?
C5 C4 C3 117.7(7) ?
C5 C4 C11 118.6(7) ?
C3 C4 C11 123.8(7) ?
N1 C5 C4 121.8(6) ?
N1 C5 C6 118.1(6) ?
C4 C5 C6 120.1(6) ?
N2 C6 C7 121.8(6) ?
N2 C6 C5 118.4(6) ?
C7 C6 C5 119.7(7) ?
C8 C7 C6 117.5(8) ?
C8 C7 C12 124.2(8) ?
C6 C7 C12 118.3(7) ?
C9 C8 C7 119.6(8) ?
C9 C8 H8 120.2 ?
C7 C8 H8 120.2 ?
C8 C9 C10 119.6(8) ?
C8 C9 H9 120.2 ?
C10 C9 H9 120.2 ?
N2 C10 C9 123.0(8) ?
N2 C10 H10 118.5 ?
C9 C10 H10 118.5 ?
C12 C11 C4 122.5(8) ?
C12 C11 H11 118.8 ?
C4 C11 H11 118.8 ?
C11 C12 C7 120.8(7) ?
C11 C12 H12 119.6 ?
C7 C12 H12 119.6 ?
N3 C13 C14 123.1(8) ?
N3 C13 H13 118.5 ?
C14 C13 H13 118.5 ?
C15 C14 C13 120.5(8) ?
C15 C14 H14 119.8 ?
C13 C14 H14 119.8 ?
C14 C15 C16 118.5(7) ?
C14 C15 H15 120.8 ?
C16 C15 H15 120.8 ?
C17 C16 C15 117.0(7) ?
C17 C16 C23 120.3(7) ?
C15 C16 C23 122.8(7) ?
N3 C17 C16 124.1(7) ?
N3 C17 C18 118.4(6) ?
C16 C17 C18 117.5(6) ?
N4 C18 C19 118.6(7) ?
N4 C18 C17 119.1(6) ?
C19 C18 C17 122.3(7) ?
C18 C19 C20 118.1(7) ?
C18 C19 C24 118.2(7) ?
C20 C19 C24 123.6(7) ?
C21 C20 C19 120.7(7) ?
C21 C20 H20 119.7 ?
C19 C20 H20 119.7 ?
C20 C21 C22 120.0(7) ?
C20 C21 H21 120.0 ?
C22 C21 H21 120.0 ?
N4 C22 C21 119.1(7) ?
N4 C22 H22 120.4 ?
C21 C22 H22 120.4 ?
C24 C23 C16 120.6(7) ?
C24 C23 H23 119.7 ?
C16 C23 H23 119.7 ?
C23 C24 C19 121.1(7) ?
C23 C24 H24 119.4 ?
C19 C24 H24 119.4 ?
Cl1 C25 Cl2 113.9(9) ?
Cl1 C25 H25A 108.8 ?
Cl2 C25 H25A 108.8 ?
Cl1 C25 H25B 108.8 ?
Cl2 C25 H25B 108.8 ?
H25A C25 H25B 107.7 ?

loop_
_geom_bond_atom_site_label_1
_geom_bond_atom_site_label_2
_geom_bond_distance
_geom_bond_publ_flag
Sb1 N1 2.312(5) y
Sb1 N2 2.386(6) y
Sb1 Br3 2.742(2) y
Sb1 Br4 2.746(2) y
Sb1 Br2 2.784(2) y
Sb1 Br1 3.035(2) y
Cl1 C25 1.686(13) ?
Cl2 C25 1.698(13) ?
N1 C1 1.336(8) ?
N1 C5 1.366(8) ?
N2 C10 1.310(8) ?
N2 C6 1.352(8) ?
N3 C13 1.311(10) ?
N3 C17 1.356(8) ?
N4 C22 1.332(9) ?
N4 C18 1.359(9) ?
N4 H4 0.8600 ?
C1 C2 1.382(10) ?
C1 H1 0.9300 ?
C2 C3 1.378(11) ?
C2 H2 0.9300 ?
C3 C4 1.398(10) ?
C3 H3 0.9300 ?
C4 C5 1.395(9) ?
C4 C11 1.406(10) ?
C5 C6 1.416(9) ?
C6 C7 1.414(9) ?
C7 C8 1.400(11) ?
C7 C12 1.425(11) ?
C8 C9 1.340(12) ?
C8 H8 0.9300 ?
C9 C10 1.399(11) ?
C9 H9 0.9300 ?
C10 H10 0.9300 ?
C11 C12 1.332(11) ?
C11 H11 0.9300 ?
C12 H12 0.9300 ?
C13 C14 1.396(11) ?
C13 H13 0.9300 ?
C14 C15 1.357(11) ?
C14 H14 0.9300 ?
C15 C16 1.403(10) ?
C15 H15 0.9300 ?
C16 C17 1.402(10) ?
C16 C23 1.440(10) ?
C17 C18 1.433(10) ?
C18 C19 1.394(9) ?
C19 C20 1.397(10) ?
C19 C24 1.429(10) ?
C20 C21 1.358(11) ?
C20 H20 0.9300 ?
C21 C22 1.376(10) ?
C21 H21 0.9300 ?
C22 H22 0.9300 ?
C23 C24 1.356(11) ?
C23 H23 0.9300 ?
C24 H24 0.9300 ?
C25 H25A 0.9700 ?
C25 H25B 0.9700 ?

loop_
_geom_hbond_atom_site_label_D
_geom_hbond_atom_site_label_H
_geom_hbond_atom_site_label_A
_geom_hbond_site_symmetry_A
_geom_hbond_distance_DH
_geom_hbond_distance_HA
_geom_hbond_distance_DA
_geom_hbond_angle_DHA
N4 H4 Br1 2_665 0.86 2.61 3.327(6) 141
